data_1550783
loop_
_publ_author_name
'Hou, Yujiao'
'An, Haiyan'
'Chang, Shenzhen'
'Zhang, Jie'

_publ_section_title
;
 Versatile catalysts constructed from hybrid polyoxomolybdates for
 simultaneously detoxifying sulfur mustard and organophosphate simulants
;
_journal_name_full 'Catalysis Science &amp; Technology'
_journal_paper_doi 10.1039/C9CY00094A
_journal_year 2019
_chemical_formula_sum 'C42 H86 Co Cs4 Mo12 N6 Na2 O78 Te2'
_chemical_formula_weight 3966.20
_chemical_name_systematic
;
 ?
;
_space_group_crystal_system triclinic
_space_group_IT_number 2
_space_group_name_Hall '-P 1'
_space_group_name_H-M_alt 'P -1'
_symmetry_space_group_name_Hall '-P 1'
_symmetry_space_group_name_H-M 'P -1'
_atom_sites_solution_hydrogens geom
_audit_creation_method SHELXL-2014
_audit_update_record
;
2018-10-08 deposited with the CCDC.    2019-03-26 downloaded from the CCDC.
;
_cell_angle_alpha 74.384(4)
_cell_angle_beta 85.990(4)
_cell_angle_gamma 84.238(4)
_cell_formula_units_Z 1
_cell_length_a 11.7267(12)
_cell_length_b 12.4654(13)
_cell_length_c 18.6945(19)
_cell_measurement_reflns_used 24024
_cell_measurement_temperature 220(2)
_cell_measurement_theta_max 25.00
_cell_measurement_theta_min 1.702
_cell_volume 2615.9(5)
_computing_molecular_graphics 'Bruker SHELXTL'
_computing_publication_material 'Bruker SHELXTL'
_computing_structure_refinement 'SHELXL-2014 (Sheldrick, 2014)'
_diffrn_ambient_temperature 293(2)
_diffrn_measured_fraction_theta_full 0.969
_diffrn_measured_fraction_theta_max 0.998
_diffrn_measurement_device_type 'Bruker Smart Apex CCD'
_diffrn_measurement_method \w-2\q
_diffrn_radiation_type MoK\a
_diffrn_radiation_wavelength 0.71073
_diffrn_reflns_av_R_equivalents 0.0325
_diffrn_reflns_av_unetI/netI 0.0395
_diffrn_reflns_Laue_measured_fraction_full 0.969
_diffrn_reflns_Laue_measured_fraction_max 0.998
_diffrn_reflns_limit_h_max 13
_diffrn_reflns_limit_h_min -13
_diffrn_reflns_limit_k_max 14
_diffrn_reflns_limit_k_min -14
_diffrn_reflns_limit_l_max 22
_diffrn_reflns_limit_l_min -22
_diffrn_reflns_number 24024
_diffrn_reflns_point_group_measured_fraction_full 0.969
_diffrn_reflns_point_group_measured_fraction_max 0.998
_diffrn_reflns_theta_full 25.242
_diffrn_reflns_theta_max 25.000
_diffrn_reflns_theta_min 1.702
_exptl_absorpt_coefficient_mu 3.581
_exptl_absorpt_correction_T_max 0.471
_exptl_absorpt_correction_T_min 0.425
_exptl_absorpt_correction_type empirical
_exptl_absorpt_process_details 'ABSCOR by T.Higashi 8 March, 1995'
_exptl_crystal_colour red
_exptl_crystal_density_diffrn 2.518
_exptl_crystal_density_method 'not measured'
_exptl_crystal_description block
_exptl_crystal_F_000 1880
_exptl_crystal_size_max 0.25
_exptl_crystal_size_mid 0.24
_exptl_crystal_size_min 0.21
_refine_diff_density_max 1.863
_refine_diff_density_min -1.712
_refine_diff_density_rms 0.169
_refine_ls_extinction_method none
_refine_ls_goodness_of_fit_ref 1.021
_refine_ls_hydrogen_treatment constr
_refine_ls_matrix_type full
_refine_ls_number_parameters 704
_refine_ls_number_reflns 9176
_refine_ls_number_restraints 96
_refine_ls_restrained_S_all 1.036
_refine_ls_R_factor_all 0.0418
_refine_ls_R_factor_gt 0.0375
_refine_ls_shift/su_max 0.001
_refine_ls_shift/su_mean 0.000
_refine_ls_structure_factor_coef Fsqd
_refine_ls_weighting_details 'w=1/[\s^2^(Fo^2^)+(0.0430P)^2^+21.9842P] where P=(Fo^2^+2Fc^2^)/3'
_refine_ls_weighting_scheme calc
_refine_ls_wR_factor_gt 0.0956
_refine_ls_wR_factor_ref 0.0982
_reflns_Friedel_coverage 0.000
_reflns_number_gt 8301
_reflns_number_total 9176
_reflns_threshold_expression 'I > 2\s(I)'
_cod_data_source_file c9cy00094a2.cif
_cod_data_source_block 5
_cod_database_code 1550783
_shelx_space_group_comment
;
The symmetry employed for this shelxl refinement is uniquely defined
by the following loop, which should always be used as a source of
symmetry information in preference to the above space-group names.
They are only intended as comments.
;
_shelxl_version_number 2014-3

loop_
_space_group_symop_operation_xyz
'x, y, z'
'-x, -y, -z'

loop_
_atom_site_label
_atom_site_type_symbol
_atom_site_fract_x
_atom_site_fract_y
_atom_site_fract_z
_atom_site_U_iso_or_equiv
_atom_site_adp_type
_atom_site_occupancy
_atom_site_site_symmetry_order
_atom_site_calc_flag
_atom_site_refinement_flags_posn
_atom_site_refinement_flags_adp
_atom_site_refinement_flags_occupancy
Mo1 Mo 0.36062(5) 0.06121(5) 0.15805(3) 0.01833(13) Uani 1 1 d . . .
Mo2 Mo 0.30987(4) 0.27611(5) 0.47020(3) 0.01523(13) Uani 1 1 d . . .
Mo3 Mo 0.58829(4) 0.26628(5) 0.36730(3) 0.01715(13) Uani 1 1 d . . .
Mo4 Mo 0.07866(4) 0.19348(5) 0.41091(3) 0.01551(13) Uani 1 1 d . . .
Mo5 Mo 0.10411(4) 0.08958(5) 0.24555(3) 0.01412(12) Uani 1 1 d . . .
Mo6 Mo 0.61075(4) 0.16200(5) 0.22035(3) 0.01523(13) Uani 1 1 d . . .
Te1 Te 0.32392(3) 0.24929(3) 0.28034(2) 0.01390(10) Uani 1 1 d . . .
Co1 Co 0.31107(14) 0.50348(15) 0.56954(9) 0.0160(4) Uani 0.5 1 d . . P
Cs1 Cs 0.83141(3) 0.00204(4) 0.38458(2) 0.02613(12) Uani 1 1 d . . .
Cs2 Cs 0.58540(4) 0.04477(5) 0.59796(3) 0.03812(14) Uani 1 1 d . . .
O1 O 0.1039(4) 0.0529(4) 0.4495(2) 0.0248(11) Uani 1 1 d . . .
O2 O 0.2663(3) 0.2068(4) 0.3785(2) 0.0156(9) Uani 1 1 d . . .
O3 O 0.3648(4) 0.1471(4) 0.5194(3) 0.0250(11) Uani 1 1 d . . .
O4 O 0.6322(4) 0.0262(4) 0.2719(3) 0.0249(10) Uani 1 1 d . . .
O5 O 0.4072(4) -0.0638(4) 0.2170(3) 0.0272(11) Uani 1 1 d . . .
O6 O 0.4832(4) 0.1466(4) 0.1667(2) 0.0198(10) Uani 1 1 d . . .
O7 O 0.2870(3) 0.1197(4) 0.2585(2) 0.0160(9) Uani 1 1 d . . .
O8 O 0.6068(4) 0.1395(4) 0.4311(3) 0.0258(11) Uani 1 1 d . . .
O9 O 0.7170(4) 0.1728(4) 0.1512(3) 0.0262(11) Uani 1 1 d . . .
O10 O 0.4414(3) 0.3186(4) 0.4056(2) 0.0178(9) Uani 1 1 d . . .
O11 O 0.1132(4) -0.0339(4) 0.3138(3) 0.0258(11) Uani 1 1 d . . .
O12 O -0.0297(4) 0.0941(4) 0.2122(3) 0.0224(10) Uani 1 1 d . . .
O13 O 0.3117(4) 0.3601(4) 0.5300(3) 0.0254(11) Uani 1 1 d . . .
O14 O 0.4743(3) 0.1917(4) 0.3050(2) 0.0172(9) Uani 1 1 d . . .
O15 O 0.6846(3) 0.2276(4) 0.2882(2) 0.0195(10) Uani 1 1 d . . .
O16 O 0.1482(4) 0.2459(4) 0.4853(2) 0.0205(10) Uani 1 1 d . . .
O17 O 0.0732(3) 0.1886(4) 0.3090(2) 0.0159(9) Uani 1 1 d . . .
O18 O 0.1961(4) 0.0426(4) 0.1667(2) 0.0207(10) Uani 1 1 d . . .
O19 O -0.0646(4) 0.2212(5) 0.4326(3) 0.0287(12) Uani 1 1 d . . .
O20 O 0.5354(4) 0.4179(4) 0.2723(3) 0.0246(11) Uani 1 1 d . . .
O21 O 0.1242(4) 0.2609(4) 0.1645(2) 0.0215(10) Uani 1 1 d . . .
O22 O 0.3897(4) 0.0399(5) 0.0715(3) 0.0338(13) Uani 1 1 d . . .
O23 O 0.6758(4) 0.3494(5) 0.3950(3) 0.0329(13) Uani 1 1 d . . .
O24 O 0.5492(4) 0.3425(4) 0.1749(3) 0.0258(11) Uani 1 1 d . . .
O25 O 0.2919(4) 0.2394(4) 0.1023(3) 0.0256(11) Uani 1 1 d . . .
O26 O 0.0788(4) 0.3765(4) 0.3494(3) 0.0263(11) Uani 1 1 d . . .
O27 O 0.2367(4) 0.4326(4) 0.3860(3) 0.0251(11) Uani 1 1 d . . .
C1 C 0.4609(10) 0.7363(7) 0.1235(4) 0.054(3) Uani 1 1 d . . .
H1A H 0.4604 0.8016 0.1386 0.065 Uiso 1 1 calc R U .
C2 C 0.2351(7) 0.4407(8) -0.0055(5) 0.050(3) Uani 1 1 d . . .
H2A H 0.2925 0.3922 -0.0194 0.060 Uiso 1 1 calc R U .
C3 C 0.4915(9) 0.6341(7) 0.1724(4) 0.048(2) Uani 1 1 d . . .
H3A H 0.5113 0.6320 0.2201 0.058 Uiso 1 1 calc R U .
C4 C 0.2077(7) 0.5450(9) -0.0534(5) 0.054(3) Uani 1 1 d . . .
H4A H 0.2454 0.5661 -0.0999 0.065 Uiso 1 1 calc R U .
C5 C 0.1873(7) 0.7434(7) 0.2278(5) 0.044(2) Uani 1 1 d . . .
H5A H 0.2410 0.7960 0.2192 0.053 Uiso 1 1 calc R U .
C6 C 0.4310(8) 0.7415(6) 0.0524(4) 0.0360(19) Uani 1 1 d . . .
C7 C 0.0869(7) 0.7682(6) 0.1900(4) 0.0301(16) Uani 1 1 d . . .
C8 C 0.0723(7) 0.5902(7) 0.0365(4) 0.0336(18) Uani 1 1 d . . .
H8A H 0.0194 0.6422 0.0508 0.040 Uiso 1 1 calc R U .
C9 C 0.0079(6) 0.6875(6) 0.2024(4) 0.0294(17) Uani 1 1 d . . .
H9A H -0.0598 0.7039 0.1771 0.035 Uiso 1 1 calc R U .
C10 C 0.2082(7) 0.6414(7) 0.2782(5) 0.039(2) Uani 1 1 d . . .
H10A H 0.2757 0.6259 0.3037 0.047 Uiso 1 1 calc R U .
C11 C 0.4283(7) 0.6423(7) 0.0322(4) 0.0367(19) Uani 1 1 d . . .
H11A H 0.4053 0.6440 -0.0147 0.044 Uiso 1 1 calc R U .
C12 C 0.4596(7) 0.5416(7) 0.0818(4) 0.0333(18) Uani 1 1 d . . .
H12A H 0.4580 0.4760 0.0674 0.040 Uiso 1 1 calc R U .
C13 C 0.5293(6) 0.4247(6) 0.2033(4) 0.0247(15) Uani 1 1 d . . .
C14 C 0.1261(6) 0.6155(7) -0.0321(4) 0.036(2) Uani 1 1 d . . .
C15 C 0.4935(6) 0.5351(6) 0.1523(4) 0.0257(15) Uani 1 1 d . . .
C16 C 0.0287(6) 0.5850(6) 0.2513(4) 0.0274(16) Uani 1 1 d . . .
H16A H -0.0236 0.5314 0.2579 0.033 Uiso 1 1 calc R U .
C17 C 0.0974(6) 0.4858(6) 0.0848(4) 0.0300(17) Uani 1 1 d . . .
H17A H 0.0612 0.4669 0.1319 0.036 Uiso 1 1 calc R U .
C18 C 0.1289(6) 0.5605(6) 0.2915(4) 0.0239(15) Uani 1 1 d . . .
C19 C 0.1997(5) 0.2940(6) 0.1132(4) 0.0207(14) Uani 1 1 d . . .
C20 C 0.1493(5) 0.4495(6) 0.3460(4) 0.0210(14) Uani 1 1 d . . .
C21 C 0.1775(5) 0.4092(6) 0.0624(4) 0.0243(16) Uani 1 1 d . . .
N1 N 0.0927(6) 0.7239(6) -0.0852(4) 0.051(2) Uani 1 1 d . . .
H1B H 0.1253 0.7411 -0.1290 0.061 Uiso 1 1 calc R U .
H1C H 0.0407 0.7697 -0.0723 0.061 Uiso 1 1 calc R U .
N2 N 0.0642(6) 0.8740(5) 0.1386(4) 0.0400(17) Uani 1 1 d . . .
H2B H 0.1132 0.9233 0.1308 0.048 Uiso 1 1 calc R U .
H2C H 0.0015 0.8888 0.1152 0.048 Uiso 1 1 calc R U .
N3 N 0.3966(8) 0.8442(6) 0.0028(4) 0.052(2) Uani 1 1 d . . .
H3B H 0.3939 0.9050 0.0166 0.062 Uiso 1 1 calc R U .
H3C H 0.3783 0.8464 -0.0413 0.062 Uiso 1 1 calc R U .
O1W O 0.4794(11) 0.4499(10) 0.6135(8) 0.049(3) Uani 0.5 1 d . U P
O1WA O 0.4940(15) 0.4878(16) 0.5512(11) 0.086(5) Uani 0.5 1 d . U P
O2W O 0.3077(16) 0.4026(16) 0.6765(10) 0.089(5) Uani 0.5 1 d . U P
O3W O 0.2916(12) 0.5974(11) 0.4601(7) 0.055(3) Uani 0.5 1 d . U P
Na1 Na 0.1450(5) 0.5493(5) 0.5404(3) 0.0243(14) Uani 0.6 1 d . U P
Na1A Na 0.1416(6) 0.5280(7) 0.5810(6) 0.0273(19) Uani 0.4 1 d . . P
OW1 O 0.4361(14) 0.2140(13) 0.6869(9) 0.051(4) Uani 0.5 1 d . U P
OW2 O 0.492(2) 0.240(2) 0.6708(14) 0.112(8) Uani 0.5 1 d . U P
OW3 O 0.8017(7) 0.1998(7) 0.5662(4) 0.076(2) Uani 1 1 d . U .
OW4 O 0.8055(12) -0.1936(10) 0.3086(6) 0.136(5) Uani 1 1 d . U .
OW5 O 0.7359(11) 0.7864(13) 0.0808(8) 0.154(5) Uani 1 1 d . U .
OW6 O 0.7661(11) 0.5623(12) 0.1990(8) 0.148(5) Uani 1 1 d . U .
OW7 O 0.9785(8) 0.6487(8) 0.4232(5) 0.093(3) Uani 1 1 d . U .
OW8 O 0.8385(9) 0.1146(8) 0.0061(5) 0.090(3) Uani 1 1 d . U .
OW9 O 0.0915(8) 0.1495(7) 0.0267(5) 0.088(3) Uani 1 1 d . U .
OW10 O 0.8112(8) 0.9309(7) 0.1550(5) 0.084(3) Uani 1 1 d . U .
OW11 O 0.8792(5) 0.3465(5) 0.2313(4) 0.0451(15) Uani 1 1 d . U .

loop_
_atom_site_aniso_label
_atom_site_aniso_U_11
_atom_site_aniso_U_22
_atom_site_aniso_U_33
_atom_site_aniso_U_23
_atom_site_aniso_U_13
_atom_site_aniso_U_12
Mo1 0.0165(3) 0.0236(3) 0.0179(3) -0.0102(2) -0.0029(2) -0.0012(2)
Mo2 0.0155(3) 0.0183(3) 0.0133(3) -0.0064(2) -0.0012(2) -0.0017(2)
Mo3 0.0138(3) 0.0221(3) 0.0185(3) -0.0094(2) -0.0022(2) -0.0033(2)
Mo4 0.0130(2) 0.0190(3) 0.0149(3) -0.0050(2) 0.0010(2) -0.0032(2)
Mo5 0.0144(2) 0.0139(3) 0.0132(3) -0.0005(2) -0.00328(19) -0.0038(2)
Mo6 0.0125(2) 0.0182(3) 0.0160(3) -0.0061(2) 0.0004(2) -0.0026(2)
Te1 0.01377(19) 0.0153(2) 0.0125(2) -0.00274(16) -0.00145(14) -0.00238(15)
Co1 0.0183(8) 0.0148(9) 0.0188(9) -0.0106(7) -0.0031(7) -0.0008(7)
Cs1 0.0213(2) 0.0309(3) 0.0224(2) 0.00012(19) -0.00198(16) -0.00373(18)
Cs2 0.0417(3) 0.0394(3) 0.0258(3) 0.0041(2) -0.0059(2) -0.0003(2)
O1 0.033(3) 0.021(3) 0.017(2) 0.002(2) -0.0012(19) -0.007(2)
O2 0.013(2) 0.020(2) 0.016(2) -0.0078(19) 0.0009(16) -0.0056(17)
O3 0.026(2) 0.025(3) 0.022(2) -0.001(2) -0.0041(19) -0.003(2)
O4 0.028(2) 0.020(3) 0.027(3) -0.006(2) -0.010(2) -0.001(2)
O5 0.025(2) 0.023(3) 0.035(3) -0.011(2) -0.008(2) 0.004(2)
O6 0.018(2) 0.025(3) 0.016(2) -0.005(2) -0.0041(17) -0.0017(19)
O7 0.014(2) 0.020(2) 0.016(2) -0.0064(19) -0.0010(16) -0.0041(17)
O8 0.029(3) 0.027(3) 0.021(2) -0.009(2) -0.0044(19) 0.005(2)
O9 0.021(2) 0.038(3) 0.025(3) -0.017(2) 0.0052(19) -0.006(2)
O10 0.015(2) 0.021(3) 0.019(2) -0.008(2) -0.0008(17) -0.0026(18)
O11 0.036(3) 0.017(3) 0.021(2) 0.001(2) -0.005(2) -0.005(2)
O12 0.016(2) 0.027(3) 0.023(2) -0.003(2) -0.0053(18) -0.0064(19)
O13 0.025(2) 0.032(3) 0.025(3) -0.017(2) 0.0003(19) -0.005(2)
O14 0.011(2) 0.027(3) 0.015(2) -0.0065(19) -0.0011(16) -0.0020(18)
O15 0.013(2) 0.027(3) 0.021(2) -0.010(2) 0.0017(17) -0.0039(18)
O16 0.020(2) 0.030(3) 0.015(2) -0.010(2) 0.0010(17) -0.0053(19)
O17 0.018(2) 0.016(2) 0.012(2) -0.0019(18) -0.0040(16) -0.0008(18)
O18 0.018(2) 0.026(3) 0.020(2) -0.009(2) -0.0066(18) -0.0039(19)
O19 0.014(2) 0.044(3) 0.030(3) -0.014(2) 0.0025(19) -0.005(2)
O20 0.038(3) 0.016(3) 0.018(2) -0.001(2) 0.004(2) -0.004(2)
O21 0.018(2) 0.019(3) 0.019(2) 0.007(2) 0.0015(18) -0.0026(19)
O22 0.029(3) 0.048(4) 0.032(3) -0.025(3) -0.002(2) -0.003(2)
O23 0.022(2) 0.046(3) 0.043(3) -0.030(3) -0.001(2) -0.011(2)
O24 0.038(3) 0.018(3) 0.022(3) -0.006(2) 0.001(2) -0.003(2)
O25 0.020(2) 0.030(3) 0.019(2) 0.005(2) -0.0002(18) -0.002(2)
O26 0.025(2) 0.016(3) 0.038(3) -0.005(2) -0.012(2) 0.000(2)
O27 0.022(2) 0.019(3) 0.033(3) -0.004(2) -0.009(2) -0.0020(19)
C1 0.124(9) 0.018(4) 0.022(4) -0.008(4) -0.005(5) -0.002(5)
C2 0.028(4) 0.062(6) 0.035(5) 0.024(4) 0.006(3) 0.005(4)
C3 0.108(8) 0.021(4) 0.016(4) -0.005(3) -0.001(4) -0.003(5)
C4 0.024(4) 0.073(7) 0.035(5) 0.034(5) 0.006(3) 0.003(4)
C5 0.047(5) 0.023(5) 0.061(6) -0.001(4) -0.014(4) -0.018(4)
C6 0.064(5) 0.019(4) 0.020(4) -0.001(3) 0.008(4) 0.000(4)
C7 0.042(4) 0.015(4) 0.032(4) -0.002(3) -0.009(3) -0.003(3)
C8 0.037(4) 0.025(4) 0.033(4) 0.005(3) -0.010(3) -0.008(3)
C9 0.031(4) 0.024(4) 0.036(4) -0.010(3) -0.015(3) 0.000(3)
C10 0.029(4) 0.034(5) 0.053(5) -0.002(4) -0.014(4) -0.009(3)
C11 0.055(5) 0.032(5) 0.022(4) -0.006(3) -0.002(3) 0.004(4)
C12 0.047(5) 0.024(4) 0.029(4) -0.010(3) 0.002(3) 0.000(3)
C13 0.026(3) 0.025(4) 0.022(4) -0.007(3) 0.009(3) -0.003(3)
C14 0.020(4) 0.036(5) 0.037(4) 0.022(4) -0.015(3) -0.009(3)
C15 0.037(4) 0.018(4) 0.021(4) -0.005(3) 0.007(3) -0.003(3)
C16 0.029(4) 0.021(4) 0.032(4) -0.007(3) -0.007(3) 0.000(3)
C17 0.038(4) 0.028(4) 0.020(4) 0.006(3) -0.009(3) -0.009(3)
C18 0.022(3) 0.021(4) 0.030(4) -0.010(3) -0.004(3) 0.003(3)
C19 0.020(3) 0.025(4) 0.016(3) 0.001(3) -0.006(3) -0.006(3)
C20 0.020(3) 0.019(4) 0.024(4) -0.008(3) -0.004(3) 0.005(3)
C21 0.018(3) 0.027(4) 0.020(3) 0.013(3) -0.009(3) -0.009(3)
N1 0.026(3) 0.050(5) 0.051(5) 0.037(4) -0.008(3) -0.009(3)
N2 0.050(4) 0.020(4) 0.049(4) 0.002(3) -0.022(3) -0.011(3)
N3 0.105(7) 0.025(4) 0.020(3) -0.001(3) -0.002(4) 0.002(4)
O1W 0.063(5) 0.035(5) 0.057(5) -0.029(4) 0.011(4) -0.012(4)
O1WA 0.085(6) 0.084(7) 0.099(7) -0.036(5) -0.002(5) -0.022(5)
O2W 0.101(7) 0.090(7) 0.073(6) -0.019(5) -0.014(5) -0.002(5)
O3W 0.076(5) 0.045(5) 0.046(5) -0.018(4) -0.003(4) -0.003(4)
Na1 0.026(2) 0.016(2) 0.035(2) -0.018(2) -0.002(2) 0.0069(16)
Na1A 0.007(3) 0.024(5) 0.061(6) -0.030(5) 0.004(4) -0.001(3)
OW1 0.061(7) 0.042(7) 0.049(7) -0.008(5) -0.022(6) 0.003(6)
OW2 0.126(12) 0.112(12) 0.100(11) -0.036(8) -0.022(9) 0.008(9)
OW3 0.082(5) 0.070(5) 0.045(4) 0.014(4) 0.016(4) 0.038(4)
OW4 0.198(11) 0.100(8) 0.103(8) -0.035(6) 0.053(7) 0.003(8)
OW5 0.129(9) 0.196(12) 0.171(11) -0.112(10) -0.043(8) 0.029(8)
OW6 0.125(9) 0.146(10) 0.180(11) -0.057(9) -0.013(8) -0.008(8)
OW7 0.089(4) 0.106(5) 0.103(4) -0.062(4) 0.026(4) -0.022(4)
OW8 0.127(7) 0.090(6) 0.062(5) -0.025(5) -0.017(5) -0.035(6)
OW9 0.112(7) 0.069(6) 0.080(6) -0.003(4) -0.046(5) -0.015(5)
OW10 0.098(6) 0.062(5) 0.098(6) -0.038(5) -0.015(5) 0.017(5)
OW11 0.033(3) 0.030(3) 0.063(4) 0.006(3) -0.006(3) -0.004(2)

loop_
_atom_type_symbol
_atom_type_description
_atom_type_scat_dispersion_real
_atom_type_scat_dispersion_imag
_atom_type_scat_source
C C 0.0033 0.0016 'International Tables Vol C Tables 4.2.6.8 and 6.1.1.4'
H H 0.0000 0.0000 'International Tables Vol C Tables 4.2.6.8 and 6.1.1.4'
Co Co 0.3494 0.9721 'International Tables Vol C Tables 4.2.6.8 and 6.1.1.4'
Mo Mo -1.6832 0.6857 'International Tables Vol C Tables 4.2.6.8 and 6.1.1.4'
N N 0.0061 0.0033 'International Tables Vol C Tables 4.2.6.8 and 6.1.1.4'
O O 0.0106 0.0060 'International Tables Vol C Tables 4.2.6.8 and 6.1.1.4'
Te Te -0.5308 1.6751 'International Tables Vol C Tables 4.2.6.8 and 6.1.1.4'
Cs Cs -0.3680 2.1192 'International Tables Vol C Tables 4.2.6.8 and 6.1.1.4'
Na Na 0.0362 0.0249 'International Tables Vol C Tables 4.2.6.8 and 6.1.1.4'

loop_
_geom_angle_atom_site_label_1
_geom_angle_atom_site_label_2
_geom_angle_atom_site_label_3
_geom_angle
_geom_angle_site_symmetry_1
_geom_angle_site_symmetry_3
O5 Mo1 O22 103.5(3) . .
O5 Mo1 O6 98.8(2) . .
O22 Mo1 O6 102.2(2) . .
O5 Mo1 O18 98.6(2) . .
O22 Mo1 O18 98.6(2) . .
O6 Mo1 O18 148.85(19) . .
O5 Mo1 O25 167.8(2) . .
O22 Mo1 O25 88.6(2) . .
O6 Mo1 O25 77.32(18) . .
O18 Mo1 O25 80.27(18) . .
O5 Mo1 O7 89.0(2) . .
O22 Mo1 O7 165.9(2) . .
O6 Mo1 O7 82.05(16) . .
O18 Mo1 O7 72.62(16) . .
O25 Mo1 O7 79.07(16) . .
O5 Mo1 Mo5 96.50(16) . .
O22 Mo1 Mo5 128.28(17) . .
O6 Mo1 Mo5 121.33(13) . .
O18 Mo1 Mo5 30.67(13) . .
O25 Mo1 Mo5 76.27(11) . .
O7 Mo1 Mo5 41.97(10) . .
O5 Mo1 Cs2 47.37(16) . 2_656
O22 Mo1 Cs2 149.38(19) . 2_656
O6 Mo1 Cs2 77.59(13) . 2_656
O18 Mo1 Cs2 95.80(13) . 2_656
O25 Mo1 Cs2 120.48(12) . 2_656
O7 Mo1 Cs2 44.53(11) . 2_656
Mo5 Mo1 Cs2 72.615(16) . 2_656
O3 Mo2 O13 104.7(2) . .
O3 Mo2 O10 98.5(2) . .
O13 Mo2 O10 101.5(2) . .
O3 Mo2 O16 96.8(2) . .
O13 Mo2 O16 98.5(2) . .
O10 Mo2 O16 150.70(18) . .
O3 Mo2 O2 91.1(2) . .
O13 Mo2 O2 162.8(2) . .
O10 Mo2 O2 82.51(16) . .
O16 Mo2 O2 72.38(16) . .
O3 Mo2 O27 168.9(2) . .
O13 Mo2 O27 86.3(2) . .
O10 Mo2 O27 78.01(18) . .
O16 Mo2 O27 82.17(18) . .
O2 Mo2 O27 78.07(17) . .
O3 Mo2 Mo4 97.40(16) . .
O13 Mo2 Mo4 127.18(15) . .
O10 Mo2 Mo4 122.03(13) . .
O16 Mo2 Mo4 30.66(12) . .
O2 Mo2 Mo4 41.82(10) . .
O27 Mo2 Mo4 76.10(11) . .
O3 Mo2 Cs1 45.47(15) . 2_656
O13 Mo2 Cs1 99.65(16) . 2_656
O10 Mo2 Cs1 142.13(14) . 2_656
O16 Mo2 Cs1 52.42(14) . 2_656
O2 Mo2 Cs1 86.45(11) . 2_656
O27 Mo2 Cs1 134.58(11) . 2_656
Mo4 Mo2 Cs1 64.447(15) . 2_656
O3 Mo2 Cs2 27.56(15) . .
O13 Mo2 Cs2 89.13(17) . .
O10 Mo2 Cs2 79.50(13) . .
O16 Mo2 Cs2 122.16(14) . .
O2 Mo2 Cs2 108.07(11) . .
O27 Mo2 Cs2 155.67(11) . .
Mo4 Mo2 Cs2 124.54(2) . .
Cs1 Mo2 Cs2 69.756(14) 2_656 .
O3 Mo2 Cs2 48.27(16) . 2_656
O13 Mo2 Cs2 151.98(17) . 2_656
O10 Mo2 Cs2 79.20(13) . 2_656
O16 Mo2 Cs2 92.90(14) . 2_656
O2 Mo2 Cs2 45.04(11) . 2_656
O27 Mo2 Cs2 120.68(12) . 2_656
Mo4 Mo2 Cs2 71.415(16) . 2_656
Cs1 Mo2 Cs2 67.626(14) 2_656 2_656
Cs2 Mo2 Cs2 63.254(15) . 2_656
O8 Mo3 O23 104.4(3) . .
O8 Mo3 O15 97.0(2) . .
O23 Mo3 O15 100.1(2) . .
O8 Mo3 O10 98.5(2) . .
O23 Mo3 O10 99.5(2) . .
O15 Mo3 O10 151.08(18) . .
O8 Mo3 O14 89.3(2) . .
O23 Mo3 O14 165.9(2) . .
O15 Mo3 O14 74.14(16) . .
O10 Mo3 O14 81.79(16) . .
O8 Mo3 O20 167.8(2) . .
O23 Mo3 O20 87.8(2) . .
O15 Mo3 O20 81.37(18) . .
O10 Mo3 O20 78.33(18) . .
O14 Mo3 O20 78.62(17) . .
O8 Mo3 Mo6 95.08(16) . .
O23 Mo3 Mo6 130.74(17) . .
O15 Mo3 Mo6 31.90(12) . .
O10 Mo3 Mo6 122.02(13) . .
O14 Mo3 Mo6 42.24(10) . .
O20 Mo3 Mo6 77.06(12) . .
O8 Mo3 Cs1 47.39(15) . .
O23 Mo3 Cs1 94.92(18) . .
O15 Mo3 Cs1 52.49(14) . .
O10 Mo3 Cs1 145.59(14) . .
O14 Mo3 Cs1 91.61(11) . .
O20 Mo3 Cs1 133.59(12) . .
Mo6 Mo3 Cs1 66.317(16) . .
O8 Mo3 Cs2 48.52(16) . 2_656
O23 Mo3 Cs2 152.3(2) . 2_656
O15 Mo3 Cs2 90.08(13) . 2_656
O10 Mo3 Cs2 82.21(13) . 2_656
O14 Mo3 Cs2 41.73(11) . 2_656
O20 Mo3 Cs2 119.27(12) . 2_656
Mo6 Mo3 Cs2 66.295(15) . 2_656
Cs1 Mo3 Cs2 70.995(15) . 2_656
O8 Mo3 Cs2 26.84(15) . .
O23 Mo3 Cs2 88.68(19) . .
O15 Mo3 Cs2 121.65(14) . .
O10 Mo3 Cs2 79.82(13) . .
O14 Mo3 Cs2 105.35(11) . .
O20 Mo3 Cs2 156.97(12) . .
Mo6 Mo3 Cs2 121.42(2) . .
Cs1 Mo3 Cs2 69.405(14) . .
Cs2 Mo3 Cs2 64.303(15) 2_656 .
O1 Mo4 O19 103.9(2) . .
O1 Mo4 O17 97.5(2) . .
O19 Mo4 O17 101.1(2) . .
O1 Mo4 O16 98.3(2) . .
O19 Mo4 O16 100.3(2) . .
O17 Mo4 O16 149.30(18) . .
O1 Mo4 O2 90.63(19) . .
O19 Mo4 O2 164.6(2) . .
O17 Mo4 O2 81.75(16) . .
O16 Mo4 O2 71.99(16) . .
O1 Mo4 O26 169.1(2) . .
O19 Mo4 O26 86.9(2) . .
O17 Mo4 O26 78.24(18) . .
O16 Mo4 O26 81.27(19) . .
O2 Mo4 O26 78.87(16) . .
O1 Mo4 Mo2 98.13(16) . .
O19 Mo4 Mo2 129.39(17) . .
O17 Mo4 Mo2 120.54(12) . .
O16 Mo4 Mo2 30.86(12) . .
O2 Mo4 Mo2 41.23(10) . .
O26 Mo4 Mo2 75.91(12) . .
O1 Mo4 Cs1 64.30(16) . 1_455
O19 Mo4 Cs1 57.04(17) . 1_455
O17 Mo4 Cs1 68.13(12) . 1_455
O16 Mo4 Cs1 142.56(13) . 1_455
O2 Mo4 Cs1 136.44(11) . 1_455
O26 Mo4 Cs1 122.01(12) . 1_455
Mo2 Mo4 Cs1 162.07(2) . 1_455
O1 Mo4 Cs1 45.01(16) . 2_656
O19 Mo4 Cs1 97.72(17) . 2_656
O17 Mo4 Cs1 141.46(13) . 2_656
O16 Mo4 Cs1 55.20(14) . 2_656
O2 Mo4 Cs1 88.82(11) . 2_656
O26 Mo4 Cs1 136.41(12) . 2_656
Mo2 Mo4 Cs1 67.819(16) . 2_656
Cs1 Mo4 Cs1 95.557(15) 1_455 2_656
O11 Mo5 O12 103.2(2) . .
O11 Mo5 O17 97.8(2) . .
O12 Mo5 O17 100.5(2) . .
O11 Mo5 O18 99.3(2) . .
O12 Mo5 O18 98.9(2) . .
O17 Mo5 O18 150.38(18) . .
O11 Mo5 O7 92.2(2) . .
O12 Mo5 O7 163.80(19) . .
O17 Mo5 O7 82.10(16) . .
O18 Mo5 O7 73.29(16) . .
O11 Mo5 O21 168.5(2) . .
O12 Mo5 O21 88.03(19) . .
O17 Mo5 O21 77.63(17) . .
O18 Mo5 O21 80.87(18) . .
O7 Mo5 O21 76.83(16) . .
O11 Mo5 Mo1 98.79(17) . .
O12 Mo5 Mo1 128.19(15) . .
O17 Mo5 Mo1 122.28(12) . .
O18 Mo5 Mo1 30.84(12) . .
O7 Mo5 Mo1 42.48(10) . .
O21 Mo5 Mo1 75.44(11) . .
O11 Mo5 Cs1 60.25(16) . 1_455
O12 Mo5 Cs1 58.94(15) . 1_455
O17 Mo5 Cs1 69.40(12) . 1_455
O18 Mo5 Cs1 140.20(13) . 1_455
O7 Mo5 Cs1 135.51(11) . 1_455
O21 Mo5 Cs1 126.08(11) . 1_455
Mo1 Mo5 Cs1 158.45(2) . 1_455
O4 Mo6 O9 103.5(2) . .
O4 Mo6 O6 98.5(2) . .
O9 Mo6 O6 99.8(2) . .
O4 Mo6 O15 96.0(2) . .
O9 Mo6 O15 99.19(19) . .
O6 Mo6 O15 152.62(18) . .
O4 Mo6 O24 165.8(2) . .
O9 Mo6 O24 90.7(2) . .
O6 Mo6 O24 79.90(19) . .
O15 Mo6 O24 80.35(18) . .
O4 Mo6 O14 88.9(2) . .
O9 Mo6 O14 166.4(2) . .
O6 Mo6 O14 83.59(17) . .
O15 Mo6 O14 73.57(16) . .
O24 Mo6 O14 76.87(17) . .
O4 Mo6 Mo3 94.26(16) . .
O9 Mo6 Mo3 129.45(16) . .
O6 Mo6 Mo3 124.08(13) . .
O15 Mo6 Mo3 31.23(12) . .
O24 Mo6 Mo3 75.46(12) . .
O14 Mo6 Mo3 42.34(11) . .
O4 Mo6 Cs1 46.84(15) . .
O9 Mo6 Cs1 93.15(17) . .
O6 Mo6 Cs1 145.13(14) . .
O15 Mo6 Cs1 52.27(14) . .
O24 Mo6 Cs1 132.47(12) . .
O14 Mo6 Cs1 91.28(11) . .
Mo3 Mo6 Cs1 65.840(16) . .
O4 Mo6 Cs2 46.93(16) . 2_656
O9 Mo6 Cs2 149.52(18) . 2_656
O6 Mo6 Cs2 81.07(13) . 2_656
O15 Mo6 Cs2 92.26(13) . 2_656
O24 Mo6 Cs2 119.13(12) . 2_656
O14 Mo6 Cs2 43.81(12) . 2_656
Mo3 Mo6 Cs2 69.181(17) . 2_656
Cs1 Mo6 Cs2 71.794(14) . 2_656
O2 Te1 O7 94.07(18) . .
O2 Te1 O14 93.71(18) . .
O7 Te1 O14 93.78(19) . .
O2 Te1 Cs2 60.97(14) . 2_656
O7 Te1 Cs2 57.76(13) . 2_656
O14 Te1 Cs2 53.92(14) . 2_656
Na1A Co1 Na1 20.9(3) . .
Na1A Co1 O2W 87.4(6) . .
Na1 Co1 O2W 107.5(6) . .
Na1A Co1 O3W 85.7(5) . .
Na1 Co1 O3W 65.2(4) . .
O2W Co1 O3W 171.7(7) . .
Na1A Co1 O13 95.8(3) . .
Na1 Co1 O13 90.5(2) . .
O2W Co1 O13 89.1(5) . .
O3W Co1 O13 87.1(4) . .
Na1A Co1 O23 88.5(3) . 2_666
Na1 Co1 O23 93.0(2) . 2_666
O2W Co1 O23 93.0(6) . 2_666
O3W Co1 O23 91.3(4) . 2_666
O13 Co1 O23 175.2(2) . 2_666
Na1A Co1 O1WA 176.0(6) . .
Na1 Co1 O1WA 155.8(6) . .
O2W Co1 O1WA 96.3(8) . .
O3W Co1 O1WA 90.8(7) . .
O13 Co1 O1WA 85.9(5) . .
O23 Co1 O1WA 89.6(5) 2_666 .
Na1A Co1 O1W 152.5(5) . .
Na1 Co1 O1W 173.4(4) . .
O2W Co1 O1W 66.2(6) . .
O3W Co1 O1W 121.2(5) . .
O13 Co1 O1W 91.5(3) . .
O23 Co1 O1W 85.5(3) 2_666 .
O1WA Co1 O1W 30.7(5) . .
O1 Cs1 OW4 120.5(2) 2_656 .
O1 Cs1 O4 146.45(12) 2_656 .
OW4 Cs1 O4 60.1(3) . .
O1 Cs1 O8 86.64(12) 2_656 .
OW4 Cs1 O8 119.5(3) . .
O4 Cs1 O8 68.71(12) . .
O1 Cs1 O3 73.75(12) 2_656 2_656
OW4 Cs1 O3 72.9(2) . 2_656
O4 Cs1 O3 75.14(12) . 2_656
O8 Cs1 O3 64.46(13) . 2_656
O1 Cs1 O15 127.62(12) 2_656 .
OW4 Cs1 O15 107.3(3) . .
O4 Cs1 O15 49.98(11) . .
O8 Cs1 O15 49.75(11) . .
O3 Cs1 O15 103.55(11) 2_656 .
O1 Cs1 O16 50.26(11) 2_656 2_656
OW4 Cs1 O16 70.7(2) . 2_656
O4 Cs1 O16 113.87(11) . 2_656
O8 Cs1 O16 106.06(11) . 2_656
O3 Cs1 O16 49.05(11) 2_656 2_656
O15 Cs1 O16 152.45(10) . 2_656
O1 Cs1 O19 65.94(12) 2_656 1_655
OW4 Cs1 O19 162.4(2) . 1_655
O4 Cs1 O19 125.04(12) . 1_655
O8 Cs1 O19 75.82(12) . 1_655
O3 Cs1 O19 124.10(11) 2_656 1_655
O15 Cs1 O19 75.06(11) . 1_655
O16 Cs1 O19 115.51(11) 2_656 1_655
O1 Cs1 O12 136.42(11) 2_656 1_655
OW4 Cs1 O12 77.3(2) . 1_655
O4 Cs1 O12 77.04(11) . 1_655
O8 Cs1 O12 120.84(12) . 1_655
O3 Cs1 O12 146.52(11) 2_656 1_655
O15 Cs1 O12 71.19(11) . 1_655
O16 Cs1 O12 131.92(11) 2_656 1_655
O19 Cs1 O12 87.34(11) 1_655 1_655
O1 Cs1 O11 95.43(12) 2_656 1_655
OW4 Cs1 O11 80.1(2) . 1_655
O4 Cs1 O11 116.49(12) . 1_655
O8 Cs1 O11 155.73(12) . 1_655
O3 Cs1 O11 139.25(12) 2_656 1_655
O15 Cs1 O11 113.46(10) . 1_655
O16 Cs1 O11 93.55(11) 2_656 1_655
O19 Cs1 O11 82.95(11) 1_655 1_655
O12 Cs1 O11 45.42(11) 1_655 1_655
O1 Cs1 O1 54.52(13) 2_656 1_655
OW4 Cs1 O1 123.4(3) . 1_655
O4 Cs1 O1 157.46(11) . 1_655
O8 Cs1 O1 116.42(12) . 1_655
O3 Cs1 O1 127.32(11) 2_656 1_655
O15 Cs1 O1 114.72(11) . 1_655
O16 Cs1 O1 86.53(10) 2_656 1_655
O19 Cs1 O1 44.50(11) 1_655 1_655
O12 Cs1 O1 82.14(10) 1_655 1_655
O11 Cs1 O1 49.49(11) 1_655 1_655
O1 Cs1 O17 95.34(10) 2_656 1_655
OW4 Cs1 O17 117.1(2) . 1_655
O4 Cs1 O17 114.48(11) . 1_655
O8 Cs1 O17 111.84(11) . 1_655
O3 Cs1 O17 168.40(10) 2_656 1_655
O15 Cs1 O17 79.80(10) . 1_655
O16 Cs1 O17 126.38(10) 2_656 1_655
O19 Cs1 O17 45.52(10) 1_655 1_655
O12 Cs1 O17 45.07(9) 1_655 1_655
O11 Cs1 O17 43.89(10) 1_655 1_655
O1 Cs1 O17 43.02(9) 1_655 1_655
O8 Cs2 O3 63.24(12) . .
O8 Cs2 O14 131.12(12) . 2_656
O3 Cs2 O14 104.55(12) . 2_656
O8 Cs2 OW2 108.7(5) . .
O3 Cs2 OW2 74.9(5) . .
O14 Cs2 OW2 113.0(5) 2_656 .
O8 Cs2 O7 144.15(11) . 2_656
O3 Cs2 O7 149.80(11) . 2_656
O14 Cs2 O7 50.54(10) 2_656 2_656
OW2 Cs2 O7 98.0(5) . 2_656
O8 Cs2 OW3 73.86(16) . .
O3 Cs2 OW3 116.93(15) . .
O14 Cs2 OW3 138.48(14) 2_656 .
OW2 Cs2 OW3 78.1(5) . .
O7 Cs2 OW3 89.23(14) 2_656 .
O8 Cs2 OW1 114.2(3) . .
O3 Cs2 OW1 69.1(3) . .
O14 Cs2 OW1 102.2(3) 2_656 .
OW2 Cs2 OW1 13.4(5) . .
O7 Cs2 OW1 97.2(3) 2_656 .
OW3 Cs2 OW1 91.4(3) . .
O8 Cs2 O2 101.95(11) . 2_656
O3 Cs2 O2 132.72(12) . 2_656
O14 Cs2 O2 49.51(10) 2_656 2_656
OW2 Cs2 O2 146.6(5) . 2_656
O7 Cs2 O2 48.65(10) 2_656 2_656
OW3 Cs2 O2 98.56(14) . 2_656
OW1 Cs2 O2 143.8(3) . 2_656
O8 Cs2 O4 136.47(12) . 2_656
O3 Cs2 O4 74.36(12) . 2_656
O14 Cs2 O4 50.37(11) 2_656 2_656
OW2 Cs2 O4 66.8(5) . 2_656
O7 Cs2 O4 75.88(10) 2_656 2_656
OW3 Cs2 O4 138.94(15) . 2_656
OW1 Cs2 O4 54.0(3) . 2_656
O2 Cs2 O4 99.44(11) 2_656 2_656
O8 Cs2 O5 152.90(13) . 2_656
O3 Cs2 O5 115.14(12) . 2_656
O14 Cs2 O5 75.98(11) 2_656 2_656
OW2 Cs2 O5 49.4(5) . 2_656
O7 Cs2 O5 48.87(11) 2_656 2_656
OW3 Cs2 O5 84.68(15) . 2_656
OW1 Cs2 O5 48.8(3) . 2_656
O2 Cs2 O5 97.37(10) 2_656 2_656
O4 Cs2 O5 56.62(11) 2_656 2_656
O8 Cs2 O8 88.23(13) . 2_656
O3 Cs2 O8 62.12(12) . 2_656
O14 Cs2 O8 49.29(11) 2_656 2_656
OW2 Cs2 O8 119.6(5) . 2_656
O7 Cs2 O8 99.19(11) 2_656 2_656
OW3 Cs2 O8 158.63(15) . 2_656
OW1 Cs2 O8 106.9(3) . 2_656
O2 Cs2 O8 73.40(10) 2_656 2_656
O4 Cs2 O8 62.42(11) 2_656 2_656
O5 Cs2 O8 115.63(11) 2_656 2_656
O8 Cs2 O3 61.09(12) . 2_656
O3 Cs2 O3 90.60(12) . 2_656
O14 Cs2 O3 72.62(11) 2_656 2_656
OW2 Cs2 O3 165.2(5) . 2_656
O7 Cs2 O3 95.94(11) 2_656 2_656
OW3 Cs2 O3 107.13(15) . 2_656
OW1 Cs2 O3 157.4(3) . 2_656
O2 Cs2 O3 47.51(10) 2_656 2_656
O4 Cs2 O3 112.26(11) 2_656 2_656
O5 Cs2 O3 143.53(11) 2_656 2_656
O8 Cs2 O3 52.71(10) 2_656 2_656
Mo4 O1 Cs1 112.2(2) . 2_656
Mo4 O1 Cs1 90.86(18) . 1_455
Cs1 O1 Cs1 125.48(13) 2_656 1_455
Te1 O2 Mo2 125.7(2) . .
Te1 O2 Mo4 123.8(2) . .
Mo2 O2 Mo4 96.95(15) . .
Te1 O2 Cs2 90.03(15) . 2_656
Mo2 O2 Cs2 107.06(15) . 2_656
Mo4 O2 Cs2 112.50(15) . 2_656
Mo2 O3 Cs2 137.4(2) . .
Mo2 O3 Cs1 112.4(2) . 2_656
Cs2 O3 Cs1 104.04(14) . 2_656
Mo2 O3 Cs2 111.2(2) . 2_656
Cs2 O3 Cs2 89.41(12) . 2_656
Cs1 O3 Cs2 90.11(11) 2_656 2_656
Mo6 O4 Cs1 110.1(2) . .
Mo6 O4 Cs2 111.6(2) . 2_656
Cs1 O4 Cs2 97.28(12) . 2_656
Mo1 O5 Cs2 111.8(2) . 2_656
Mo6 O6 Mo1 148.6(3) . .
Te1 O7 Mo5 121.7(2) . .
Te1 O7 Mo1 124.3(2) . .
Mo5 O7 Mo1 95.55(15) . .
Te1 O7 Cs2 93.27(15) . 2_656
Mo5 O7 Cs2 116.39(16) . 2_656
Mo1 O7 Cs2 106.15(15) . 2_656
Mo3 O8 Cs2 138.4(2) . .
Mo3 O8 Cs1 109.4(2) . .
Cs2 O8 Cs1 103.12(14) . .
Mo3 O8 Cs2 110.3(2) . 2_656
Cs2 O8 Cs2 91.77(13) . 2_656
Cs1 O8 Cs2 94.69(12) . 2_656
Mo2 O10 Mo3 145.2(3) . .
Mo5 O11 Cs1 94.62(19) . 1_455
Mo5 O12 Cs1 95.91(18) . 1_455
Mo2 O13 Co1 161.1(3) . .
Mo2 O13 Na1 126.9(3) . .
Co1 O13 Na1 43.86(15) . .
Te1 O14 Mo6 123.0(2) . .
Te1 O14 Mo3 124.2(2) . .
Mo6 O14 Mo3 95.41(15) . .
Te1 O14 Cs2 97.16(16) . 2_656
Mo6 O14 Cs2 106.45(16) . 2_656
Mo3 O14 Cs2 109.73(15) . 2_656
Mo3 O15 Mo6 116.9(2) . .
Mo3 O15 Cs1 99.78(17) . .
Mo6 O15 Cs1 99.50(17) . .
Mo4 O16 Mo2 118.5(2) . .
Mo4 O16 Cs1 96.59(17) . 2_656
Mo2 O16 Cs1 100.27(17) . 2_656
Mo5 O17 Mo4 142.1(2) . .
Mo5 O17 Cs1 82.33(13) . 1_455
Mo4 O17 Cs1 83.76(13) . 1_455
Mo5 O18 Mo1 118.5(2) . .
Mo4 O19 Cs1 98.2(2) . 1_455
C13 O20 Mo3 129.3(4) . .
C19 O21 Mo5 131.2(4) . .
Mo3 O23 Co1 147.5(3) . 2_666
Mo3 O23 Na1A 167.4(3) . 2_666
Co1 O23 Na1A 43.62(18) 2_666 2_666
Mo3 O23 Na1 168.4(3) . 2_666
Co1 O23 Na1 42.34(14) 2_666 2_666
Na1A O23 Na1 13.96(18) 2_666 2_666
C13 O24 Mo6 133.8(5) . .
C19 O25 Mo1 131.1(4) . .
C20 O26 Mo4 132.6(4) . .
C20 O27 Mo2 131.2(4) . .
C6 C1 C3 120.2(8) . .
C6 C1 H1A 119.9 . .
C3 C1 H1A 119.9 . .
C21 C2 C4 120.0(8) . .
C21 C2 H2A 120.0 . .
C4 C2 H2A 120.0 . .
C15 C3 C1 121.8(8) . .
C15 C3 H3A 119.1 . .
C1 C3 H3A 119.1 . .
C14 C4 C2 119.4(7) . .
C14 C4 H4A 120.3 . .
C2 C4 H4A 120.3 . .
C10 C5 C7 120.3(7) . .
C10 C5 H5A 119.8 . .
C7 C5 H5A 119.8 . .
C1 C6 C11 118.7(7) . .
C1 C6 N3 120.9(7) . .
C11 C6 N3 120.3(7) . .
C5 C7 C9 119.3(7) . .
C5 C7 N2 120.6(7) . .
C9 C7 N2 120.1(7) . .
C14 C8 C17 119.1(8) . .
C14 C8 H8A 120.5 . .
C17 C8 H8A 120.5 . .
C16 C9 C7 120.9(7) . .
C16 C9 H9A 119.5 . .
C7 C9 H9A 119.5 . .
C5 C10 C18 120.8(7) . .
C5 C10 H10A 119.6 . .
C18 C10 H10A 119.6 . .
C12 C11 C6 120.0(7) . .
C12 C11 H11A 120.0 . .
C6 C11 H11A 120.0 . .
C11 C12 C15 122.0(7) . .
C11 C12 H12A 119.0 . .
C15 C12 H12A 119.0 . .
O24 C13 O20 124.3(7) . .
O24 C13 C15 117.1(6) . .
O20 C13 C15 118.5(6) . .
C4 C14 C8 122.3(7) . .
C4 C14 N1 119.0(7) . .
C8 C14 N1 118.7(8) . .
C3 C15 C12 117.2(7) . .
C3 C15 C13 122.6(7) . .
C12 C15 C13 120.2(6) . .
C9 C16 C18 120.0(7) . .
C9 C16 H16A 120.0 . .
C18 C16 H16A 120.0 . .
C8 C17 C21 119.5(7) . .
C8 C17 H17A 120.3 . .
C21 C17 H17A 120.3 . .
C10 C18 C16 118.6(7) . .
C10 C18 C20 121.8(6) . .
C16 C18 C20 119.6(6) . .
O25 C19 O21 125.5(6) . .
O25 C19 C21 117.3(6) . .
O21 C19 C21 117.2(6) . .
O26 C20 O27 124.0(6) . .
O26 C20 C18 117.8(6) . .
O27 C20 C18 118.2(6) . .
C2 C21 C17 119.4(7) . .
C2 C21 C19 121.2(7) . .
C17 C21 C19 119.4(6) . .
C14 N1 H1B 120.0 . .
C14 N1 H1C 120.0 . .
H1B N1 H1C 120.0 . .
C7 N2 H2B 120.0 . .
C7 N2 H2C 120.0 . .
H2B N2 H2C 120.0 . .
C6 N3 H3B 120.0 . .
C6 N3 H3C 120.0 . .
H3B N3 H3C 120.0 . .
O1WA O1W Co1 73.8(12) . .
O1W O1WA Co1 75.6(12) . .
Co1 O2W Na1A 45.3(4) . .
Co1 O3W Na1 56.6(4) . .
Co1 O3W Na1A 45.7(3) . .
Na1 O3W Na1A 11.4(2) . .
Na1A Na1 Co1 75.1(8) . .
Na1A Na1 O3W 132.0(10) . .
Co1 Na1 O3W 58.2(4) . .
Na1A Na1 OW7 72.3(9) . 2_666
Co1 Na1 OW7 108.5(3) . 2_666
O3W Na1 OW7 130.5(4) . 2_666
Na1A Na1 O13 90.2(9) . .
Co1 Na1 O13 45.68(15) . .
O3W Na1 O13 66.2(4) . .
OW7 Na1 O13 72.7(2) 2_666 .
Na1A Na1 OW7 135.7(9) . 1_455
Co1 Na1 OW7 149.1(3) . 1_455
O3W Na1 OW7 91.2(4) . 1_455
OW7 Na1 OW7 87.4(3) 2_666 1_455
O13 Na1 OW7 121.4(3) . 1_455
Na1A Na1 O23 71.1(9) . 2_666
Co1 Na1 O23 44.68(16) . 2_666
O3W Na1 O23 68.0(4) . 2_666
OW7 Na1 O23 139.4(3) 2_666 2_666
O13 Na1 O23 90.3(2) . 2_666
OW7 Na1 O23 131.9(3) 1_455 2_666
Na1 Na1A Co1 84.0(9) . .
Na1 Na1A OW7 93.0(10) . 2_666
Co1 Na1A OW7 115.6(4) . 2_666
Na1 Na1A O3W 36.7(8) . .
Co1 Na1A O3W 48.6(4) . .
OW7 Na1A O3W 114.7(4) 2_666 .
Na1 Na1A O2W 129.4(10) . .
Co1 Na1A O2W 47.3(4) . .
OW7 Na1A O2W 96.4(5) 2_666 .
O3W Na1A O2W 95.8(5) . .
Na1 Na1A O23 94.9(9) . 2_666
Co1 Na1A O23 47.84(19) . 2_666
OW7 Na1A O23 160.4(4) 2_666 2_666
O3W Na1A O23 64.5(3) . 2_666
O2W Na1A O23 64.8(5) . 2_666
OW2 OW1 Cs2 72(3) . .
OW1 OW2 Cs2 95(3) . .
Na1A OW7 Na1 14.71(19) 2_666 2_666
Na1A OW7 Na1 103.8(4) 2_666 1_655
Na1 OW7 Na1 92.6(3) 2_666 1_655

loop_
_geom_bond_atom_site_label_1
_geom_bond_atom_site_label_2
_geom_bond_distance
_geom_bond_site_symmetry_2
Mo1 O5 1.712(5) .
Mo1 O22 1.715(5) .
Mo1 O6 1.912(4) .
Mo1 O18 1.957(4) .
Mo1 O25 2.276(5) .
Mo1 O7 2.277(4) .
Mo1 Mo5 3.3554(8) .
Mo1 Cs2 4.4658(9) 2_656
Mo2 O3 1.710(5) .
Mo2 O13 1.727(4) .
Mo2 O10 1.918(4) .
Mo2 O16 1.956(4) .
Mo2 O2 2.226(4) .
Mo2 O27 2.284(5) .
Mo2 Mo4 3.3520(8) .
Mo2 Cs1 4.1944(8) 2_656
Mo2 Cs2 4.4677(8) .
Mo2 Cs2 4.5463(9) 2_656
Mo3 O8 1.709(5) .
Mo3 O23 1.724(5) .
Mo3 O15 1.933(4) .
Mo3 O10 1.939(4) .
Mo3 O14 2.250(4) .
Mo3 O20 2.286(5) .
Mo3 Mo6 3.3254(8) .
Mo3 Cs1 4.0930(8) .
Mo3 Cs2 4.4327(9) 2_656
Mo3 Cs2 4.4506(8) .
Mo4 O1 1.710(5) .
Mo4 O19 1.723(4) .
Mo4 O17 1.929(4) .
Mo4 O16 1.945(4) .
Mo4 O2 2.252(4) .
Mo4 O26 2.262(5) .
Mo4 Cs1 4.0700(7) 1_455
Mo4 Cs1 4.0865(8) 2_656
Mo5 O11 1.714(5) .
Mo5 O12 1.719(4) .
Mo5 O17 1.922(4) .
Mo5 O18 1.948(4) .
Mo5 O7 2.255(4) .
Mo5 O21 2.285(4) .
Mo5 Cs1 4.0229(7) 1_455
Mo6 O4 1.711(5) .
Mo6 O9 1.719(4) .
Mo6 O6 1.911(4) .
Mo6 O15 1.970(4) .
Mo6 O24 2.244(5) .
Mo6 O14 2.246(4) .
Mo6 Cs1 4.1081(8) .
Mo6 Cs2 4.3423(8) 2_656
Te1 O2 1.865(4) .
Te1 O7 1.867(4) .
Te1 O14 1.876(4) .
Te1 Cs2 3.8482(7) 2_656
Co1 Na1A 1.986(7) .
Co1 Na1 2.043(6) .
Co1 O2W 2.056(18) .
Co1 O3W 2.080(13) .
Co1 O13 2.110(5) .
Co1 O23 2.133(5) 2_666
Co1 O1WA 2.146(18) .
Co1 O1W 2.165(14) .
Cs1 O1 3.121(5) 2_656
Cs1 OW4 3.183(12) .
Cs1 O4 3.192(5) .
Cs1 O8 3.194(5) .
Cs1 O3 3.234(5) 2_656
Cs1 O15 3.294(5) .
Cs1 O16 3.378(5) 2_656
Cs1 O19 3.450(5) 1_655
Cs1 O12 3.465(4) 1_655
Cs1 O11 3.504(5) 1_655
Cs1 O1 3.668(5) 1_655
Cs1 O17 3.800(4) 1_655
Cs2 O8 3.026(5) .
Cs2 O3 3.056(5) .
Cs2 O14 3.134(5) 2_656
Cs2 OW2 3.16(3) .
Cs2 O7 3.260(4) 2_656
Cs2 OW3 3.267(9) .
Cs2 OW1 3.320(16) .
Cs2 O2 3.365(4) 2_656
Cs2 O4 3.411(5) 2_656
Cs2 O5 3.538(5) 2_656
Cs2 O8 3.540(5) 2_656
Cs2 O3 3.639(5) 2_656
O1 Cs1 3.121(5) 2_656
O1 Cs1 3.668(5) 1_455
O2 Cs2 3.365(4) 2_656
O3 Cs1 3.234(5) 2_656
O3 Cs2 3.639(5) 2_656
O4 Cs2 3.411(5) 2_656
O5 Cs2 3.538(5) 2_656
O7 Cs2 3.260(4) 2_656
O8 Cs2 3.540(5) 2_656
O11 Cs1 3.504(5) 1_455
O12 Cs1 3.465(4) 1_455
O13 Na1 2.949(7) .
O14 Cs2 3.134(5) 2_656
O16 Cs1 3.378(5) 2_656
O17 Cs1 3.800(4) 1_455
O19 Cs1 3.450(5) 1_455
O20 C13 1.276(8) .
O21 C19 1.271(8) .
O23 Co1 2.133(5) 2_666
O23 Na1A 2.877(9) 2_666
O23 Na1 3.030(7) 2_666
O24 C13 1.270(8) .
O25 C19 1.252(8) .
O26 C20 1.275(8) .
O27 C20 1.277(8) .
C1 C6 1.381(11) .
C1 C3 1.383(12) .
C1 H1A 0.9300 .
C2 C21 1.374(10) .
C2 C4 1.388(12) .
C2 H2A 0.9300 .
C3 C15 1.380(10) .
C3 H3A 0.9300 .
C4 C14 1.346(13) .
C4 H4A 0.9300 .
C5 C10 1.375(12) .
C5 C7 1.380(11) .
C5 H5A 0.9300 .
C6 C11 1.390(11) .
C6 N3 1.404(10) .
C7 C9 1.398(10) .
C7 N2 1.421(10) .
C8 C14 1.361(11) .
C8 C17 1.387(11) .
C8 H8A 0.9300 .
C9 C16 1.367(11) .
C9 H9A 0.9300 .
C10 C18 1.401(10) .
C10 H10A 0.9300 .
C11 C12 1.378(11) .
C11 H11A 0.9300 .
C12 C15 1.382(10) .
C12 H12A 0.9300 .
C13 C15 1.487(10) .
C14 N1 1.481(10) .
C16 C18 1.402(10) .
C16 H16A 0.9300 .
C17 C21 1.397(11) .
C17 H17A 0.9300 .
C18 C20 1.490(10) .
C19 C21 1.503(9) .
N1 H1B 0.8600 .
N1 H1C 0.8600 .
N2 H2B 0.8600 .
N2 H2C 0.8600 .
N3 H3B 0.8600 .
N3 H3C 0.8600 .
O1W O1WA 1.14(2) .
O2W Na1A 2.79(2) .
O3W Na1 2.221(15) .
O3W Na1A 2.765(16) .
Na1 Na1A 0.733(9) .
Na1 OW7 2.885(11) 2_666
Na1 OW7 2.967(12) 1_455
Na1 O23 3.030(7) 2_666
Na1A OW7 2.752(12) 2_666
Na1A O23 2.877(9) 2_666
OW1 OW2 0.77(3) .
OW7 Na1A 2.752(12) 2_666
OW7 Na1 2.885(11) 2_666
OW7 Na1 2.967(12) 1_655

loop_
_geom_torsion_atom_site_label_1
_geom_torsion_atom_site_label_2
_geom_torsion_atom_site_label_3
_geom_torsion_atom_site_label_4
_geom_torsion
_geom_torsion_site_symmetry_1
_geom_torsion_site_symmetry_4
O19 Mo4 O1 Cs1 -87.1(2) . 2_656
O17 Mo4 O1 Cs1 169.46(18) . 2_656
O16 Mo4 O1 Cs1 15.8(2) . 2_656
O2 Mo4 O1 Cs1 87.70(19) . 2_656
O26 Mo4 O1 Cs1 103.0(10) . 2_656
Mo2 Mo4 O1 Cs1 47.00(17) . 2_656
Cs1 Mo4 O1 Cs1 -129.3(2) 1_455 2_656
O19 Mo4 O1 Cs1 42.2(2) . 1_455
O17 Mo4 O1 Cs1 -61.27(15) . 1_455
O16 Mo4 O1 Cs1 145.09(13) . 1_455
O2 Mo4 O1 Cs1 -143.03(13) . 1_455
O26 Mo4 O1 Cs1 -127.7(10) . 1_455
Mo2 Mo4 O1 Cs1 176.28(5) . 1_455
Cs1 Mo4 O1 Cs1 129.3(2) 2_656 1_455
O7 Te1 O2 Mo2 160.6(3) . .
O14 Te1 O2 Mo2 66.5(3) . .
Cs2 Te1 O2 Mo2 111.2(3) 2_656 .
O7 Te1 O2 Mo4 -68.1(3) . .
O14 Te1 O2 Mo4 -162.1(3) . .
Cs2 Te1 O2 Mo4 -117.4(3) 2_656 .
O7 Te1 O2 Cs2 49.38(15) . 2_656
O14 Te1 O2 Cs2 -44.69(16) . 2_656
O13 Mo2 O3 Cs2 -57.6(4) . .
O10 Mo2 O3 Cs2 46.7(3) . .
O16 Mo2 O3 Cs2 -158.3(3) . .
O2 Mo2 O3 Cs2 129.3(3) . .
O27 Mo2 O3 Cs2 117.6(9) . .
Mo4 Mo2 O3 Cs2 170.8(3) . .
Cs1 Mo2 O3 Cs2 -146.7(4) 2_656 .
Cs2 Mo2 O3 Cs2 113.9(4) 2_656 .
O13 Mo2 O3 Cs1 89.2(2) . 2_656
O10 Mo2 O3 Cs1 -166.52(18) . 2_656
O16 Mo2 O3 Cs1 -11.5(2) . 2_656
O2 Mo2 O3 Cs1 -83.93(19) . 2_656
O27 Mo2 O3 Cs1 -95.7(10) . 2_656
Mo4 Mo2 O3 Cs1 -42.45(17) . 2_656
Cs2 Mo2 O3 Cs1 146.7(4) . 2_656
Cs2 Mo2 O3 Cs1 -99.3(2) 2_656 2_656
O13 Mo2 O3 Cs2 -171.52(18) . 2_656
O10 Mo2 O3 Cs2 -67.20(19) . 2_656
O16 Mo2 O3 Cs2 87.78(18) . 2_656
O2 Mo2 O3 Cs2 15.39(17) . 2_656
O27 Mo2 O3 Cs2 3.6(11) . 2_656
Mo4 Mo2 O3 Cs2 56.88(15) . 2_656
Cs1 Mo2 O3 Cs2 99.3(2) 2_656 2_656
Cs2 Mo2 O3 Cs2 -113.9(4) . 2_656
O9 Mo6 O4 Cs1 81.5(2) . .
O6 Mo6 O4 Cs1 -176.16(18) . .
O15 Mo6 O4 Cs1 -19.4(2) . .
O24 Mo6 O4 Cs1 -93.9(8) . .
O14 Mo6 O4 Cs1 -92.80(18) . .
Mo3 Mo6 O4 Cs1 -50.76(16) . .
Cs2 Mo6 O4 Cs1 -106.9(2) 2_656 .
O9 Mo6 O4 Cs2 -171.59(19) . 2_656
O6 Mo6 O4 Cs2 -69.3(2) . 2_656
O15 Mo6 O4 Cs2 87.43(19) . 2_656
O24 Mo6 O4 Cs2 13.0(9) . 2_656
O14 Mo6 O4 Cs2 14.08(17) . 2_656
Mo3 Mo6 O4 Cs2 56.11(15) . 2_656
Cs1 Mo6 O4 Cs2 106.9(2) . 2_656
O22 Mo1 O5 Cs2 168.9(2) . 2_656
O6 Mo1 O5 Cs2 64.1(2) . 2_656
O18 Mo1 O5 Cs2 -90.0(2) . 2_656
O25 Mo1 O5 Cs2 -6.2(10) . 2_656
O7 Mo1 O5 Cs2 -17.72(17) . 2_656
Mo5 Mo1 O5 Cs2 -59.09(16) . 2_656
O2 Te1 O7 Mo5 72.3(2) . .
O14 Te1 O7 Mo5 166.3(2) . .
Cs2 Te1 O7 Mo5 124.0(3) 2_656 .
O2 Te1 O7 Mo1 -163.8(2) . .
O14 Te1 O7 Mo1 -69.8(3) . .
Cs2 Te1 O7 Mo1 -112.1(3) 2_656 .
O2 Te1 O7 Cs2 -51.69(15) . 2_656
O14 Te1 O7 Cs2 42.31(15) . 2_656
O23 Mo3 O8 Cs2 56.0(4) . .
O15 Mo3 O8 Cs2 158.4(3) . .
O10 Mo3 O8 Cs2 -46.1(4) . .
O14 Mo3 O8 Cs2 -127.7(3) . .
O20 Mo3 O8 Cs2 -120.3(8) . .
Mo6 Mo3 O8 Cs2 -169.6(3) . .
Cs1 Mo3 O8 Cs2 139.4(4) . .
Cs2 Mo3 O8 Cs2 -117.7(4) 2_656 .
O23 Mo3 O8 Cs1 -83.4(2) . .
O15 Mo3 O8 Cs1 19.0(2) . .
O10 Mo3 O8 Cs1 174.45(18) . .
O14 Mo3 O8 Cs1 92.87(18) . .
O20 Mo3 O8 Cs1 100.3(9) . .
Mo6 Mo3 O8 Cs1 50.98(16) . .
Cs2 Mo3 O8 Cs1 102.9(2) 2_656 .
Cs2 Mo3 O8 Cs1 -139.4(4) . .
O23 Mo3 O8 Cs2 173.76(19) . 2_656
O15 Mo3 O8 Cs2 -83.91(19) . 2_656
O10 Mo3 O8 Cs2 71.59(19) . 2_656
O14 Mo3 O8 Cs2 -9.99(17) . 2_656
O20 Mo3 O8 Cs2 -2.6(10) . 2_656
Mo6 Mo3 O8 Cs2 -51.88(14) . 2_656
Cs1 Mo3 O8 Cs2 -102.9(2) . 2_656
Cs2 Mo3 O8 Cs2 117.7(4) . 2_656
O12 Mo5 O11 Cs1 -41.9(2) . 1_455
O17 Mo5 O11 Cs1 60.85(16) . 1_455
O18 Mo5 O11 Cs1 -143.40(14) . 1_455
O7 Mo5 O11 Cs1 143.18(14) . 1_455
O21 Mo5 O11 Cs1 126.5(10) . 1_455
Mo1 Mo5 O11 Cs1 -174.63(7) . 1_455
O11 Mo5 O12 Cs1 42.6(2) . 1_455
O17 Mo5 O12 Cs1 -58.09(17) . 1_455
O18 Mo5 O12 Cs1 144.43(16) . 1_455
O7 Mo5 O12 Cs1 -155.8(6) . 1_455
O21 Mo5 O12 Cs1 -135.12(16) . 1_455
Mo1 Mo5 O12 Cs1 155.19(6) . 1_455
O3 Mo2 O13 Co1 159.8(8) . .
O10 Mo2 O13 Co1 57.7(9) . .
O16 Mo2 O13 Co1 -100.8(8) . .
O2 Mo2 O13 Co1 -44.2(13) . .
O27 Mo2 O13 Co1 -19.3(8) . .
Mo4 Mo2 O13 Co1 -88.8(8) . .
Cs1 Mo2 O13 Co1 -153.9(8) 2_656 .
Cs2 Mo2 O13 Co1 136.8(8) . .
Cs2 Mo2 O13 Co1 146.2(6) 2_656 .
O3 Mo2 O13 Na1 -146.5(3) . .
O10 Mo2 O13 Na1 111.4(3) . .
O16 Mo2 O13 Na1 -47.1(3) . .
O2 Mo2 O13 Na1 9.5(8) . .
O27 Mo2 O13 Na1 34.4(3) . .
Mo4 Mo2 O13 Na1 -35.0(4) . .
Cs1 Mo2 O13 Na1 -100.2(3) 2_656 .
Cs2 Mo2 O13 Na1 -169.5(3) . .
Cs2 Mo2 O13 Na1 -160.06(19) 2_656 .
O2 Te1 O14 Mo6 164.5(3) . .
O7 Te1 O14 Mo6 70.2(3) . .
Cs2 Te1 O14 Mo6 115.0(3) 2_656 .
O2 Te1 O14 Mo3 -70.2(3) . .
O7 Te1 O14 Mo3 -164.6(2) . .
Cs2 Te1 O14 Mo3 -119.8(3) 2_656 .
O2 Te1 O14 Cs2 49.54(16) . 2_656
O7 Te1 O14 Cs2 -44.79(16) . 2_656
O1 Mo4 O19 Cs1 -46.2(2) . 1_455
O17 Mo4 O19 Cs1 54.57(19) . 1_455
O16 Mo4 O19 Cs1 -147.53(17) . 1_455
O2 Mo4 O19 Cs1 153.9(6) . 1_455
O26 Mo4 O19 Cs1 131.93(17) . 1_455
Mo2 Mo4 O19 Cs1 -159.20(6) . 1_455
Cs1 Mo4 O19 Cs1 -91.64(11) 2_656 1_455
O8 Mo3 O23 Co1 -120.6(6) . 2_666
O15 Mo3 O23 Co1 139.5(6) . 2_666
O10 Mo3 O23 Co1 -19.2(6) . 2_666
O14 Mo3 O23 Co1 74.9(10) . 2_666
O20 Mo3 O23 Co1 58.6(6) . 2_666
Mo6 Mo3 O23 Co1 129.4(5) . 2_666
Cs1 Mo3 O23 Co1 -167.8(6) . 2_666
Cs2 Mo3 O23 Co1 -110.5(6) 2_656 2_666
Cs2 Mo3 O23 Co1 -98.6(6) . 2_666
O8 Mo3 O23 Na1A 92.5(17) . 2_666
O15 Mo3 O23 Na1A -7.4(18) . 2_666
O10 Mo3 O23 Na1A -166.0(17) . 2_666
O14 Mo3 O23 Na1A -72(2) . 2_666
O20 Mo3 O23 Na1A -88.2(17) . 2_666
Mo6 Mo3 O23 Na1A -17.4(19) . 2_666
Cs1 Mo3 O23 Na1A 45.3(17) . 2_666
Cs2 Mo3 O23 Na1A 102.6(17) 2_656 2_666
Cs2 Mo3 O23 Na1A 114.5(17) . 2_666
O8 Mo3 O23 Na1 22.1(14) . 2_666
O15 Mo3 O23 Na1 -77.8(14) . 2_666
O10 Mo3 O23 Na1 123.5(14) . 2_666
O14 Mo3 O23 Na1 -142.4(12) . 2_666
O20 Mo3 O23 Na1 -158.7(14) . 2_666
Mo6 Mo3 O23 Na1 -87.9(14) . 2_666
Cs1 Mo3 O23 Na1 -25.1(14) . 2_666
Cs2 Mo3 O23 Na1 32.2(16) 2_656 2_666
Cs2 Mo3 O23 Na1 44.1(14) . 2_666
C6 C1 C3 C15 0.0(17) . .
C21 C2 C4 C14 1.4(15) . .
C3 C1 C6 C11 2.4(15) . .
C3 C1 C6 N3 178.2(10) . .
C10 C5 C7 C9 -1.3(13) . .
C10 C5 C7 N2 179.2(8) . .
C5 C7 C9 C16 0.0(12) . .
N2 C7 C9 C16 179.5(7) . .
C7 C5 C10 C18 0.7(14) . .
C1 C6 C11 C12 -2.7(13) . .
N3 C6 C11 C12 -178.5(8) . .
C6 C11 C12 C15 0.6(12) . .
Mo6 O24 C13 O20 -4.5(10) . .
Mo6 O24 C13 C15 177.2(4) . .
Mo3 O20 C13 O24 2.6(10) . .
Mo3 O20 C13 C15 -179.2(4) . .
C2 C4 C14 C8 2.9(14) . .
C2 C4 C14 N1 -176.5(8) . .
C17 C8 C14 C4 -3.7(12) . .
C17 C8 C14 N1 175.7(7) . .
C1 C3 C15 C12 -2.2(14) . .
C1 C3 C15 C13 178.2(9) . .
C11 C12 C15 C3 1.9(12) . .
C11 C12 C15 C13 -178.5(7) . .
O24 C13 C15 C3 -166.7(8) . .
O20 C13 C15 C3 14.9(11) . .
O24 C13 C15 C12 13.7(10) . .
O20 C13 C15 C12 -164.7(7) . .
C7 C9 C16 C18 1.9(11) . .
C14 C8 C17 C21 0.3(11) . .
C5 C10 C18 C16 1.2(12) . .
C5 C10 C18 C20 -179.7(8) . .
C9 C16 C18 C10 -2.4(11) . .
C9 C16 C18 C20 178.4(7) . .
Mo1 O25 C19 O21 5.2(10) . .
Mo1 O25 C19 C21 -176.0(4) . .
Mo5 O21 C19 O25 -10.2(10) . .
Mo5 O21 C19 C21 171.1(4) . .
Mo4 O26 C20 O27 -7.0(10) . .
Mo4 O26 C20 C18 172.3(4) . .
Mo2 O27 C20 O26 3.9(10) . .
Mo2 O27 C20 C18 -175.4(4) . .
C10 C18 C20 O26 -173.0(7) . .
C16 C18 C20 O26 6.1(10) . .
C10 C18 C20 O27 6.3(10) . .
C16 C18 C20 O27 -174.6(6) . .
C4 C2 C21 C17 -4.6(13) . .
C4 C2 C21 C19 175.8(8) . .
C8 C17 C21 C2 3.8(11) . .
C8 C17 C21 C19 -176.6(6) . .
O25 C19 C21 C2 19.5(10) . .
O21 C19 C21 C2 -161.7(7) . .
O25 C19 C21 C17 -160.1(6) . .
O21 C19 C21 C17 18.7(9) . .
O3W Na1 Na1A Co1 -13.7(12) . .
OW7 Na1 Na1A Co1 115.4(4) 2_666 .
O13 Na1 Na1A Co1 43.6(2) . .
OW7 Na1 Na1A Co1 -177.9(10) 1_455 .
O23 Na1 Na1A Co1 -46.6(2) 2_666 .
Co1 Na1 Na1A OW7 -115.4(4) . 2_666
O3W Na1 Na1A OW7 -129.1(10) . 2_666
O13 Na1 Na1A OW7 -71.8(3) . 2_666
OW7 Na1 Na1A OW7 66.7(12) 1_455 2_666
O23 Na1 Na1A OW7 -162.1(5) 2_666 2_666
Co1 Na1 Na1A O3W 13.7(12) . .
OW7 Na1 Na1A O3W 129.1(10) 2_666 .
O13 Na1 Na1A O3W 57.3(10) . .
OW7 Na1 Na1A O3W -164(2) 1_455 .
O23 Na1 Na1A O3W -33.0(13) 2_666 .
Co1 Na1 Na1A O2W -14.6(10) . .
O3W Na1 Na1A O2W -28(2) . .
OW7 Na1 Na1A O2W 100.8(11) 2_666 .
O13 Na1 Na1A O2W 29.0(11) . .
OW7 Na1 Na1A O2W 167.5(6) 1_455 .
O23 Na1 Na1A O2W -61.2(10) 2_666 .
Co1 Na1 Na1A O23 46.6(2) . 2_666
O3W Na1 Na1A O23 33.0(13) . 2_666
OW7 Na1 Na1A O23 162.1(5) 2_666 2_666
O13 Na1 Na1A O23 90.3(3) . 2_666
OW7 Na1 Na1A O23 -131.2(10) 1_455 2_666
